data_9017237
loop_
_publ_author_name
'Vereshchagin, O. S.'
'Rozhdestvenskaya, I. V.'
'Frank-Kamenetskaya O V'
'Zolotarev, A. A.'

_publ_section_title
;
 Ion substitutions and structural adjustment in Cr-bearing tourmalines
 Note: Sample 4
;
_journal_name_full 'European Journal of Mineralogy'
_journal_page_first 309
_journal_page_last 321
_journal_volume 26
_journal_year 2014
_chemical_compound_source 'Umba Valley, Tanzania'
_chemical_formula_sum 'Al6.15 B3 Ca0.41 Cr0.18 H3.56 Mg2.79 Na0.43 O31 Si5.88'
_chemical_name_mineral Dravite
_space_group_IT_number 160
_space_group_name_Hall 'R 3 -2"'
_space_group_name_H-M_alt 'R 3 m :H'
_symmetry_space_group_name_H-M 'R 3 m :H'
_cell_angle_alpha 90
_cell_angle_beta 90
_cell_angle_gamma 120
_cell_formula_units_Z 3
_cell_length_a 15.921
_cell_length_b 15.921
_cell_length_c 7.194
_cell_volume 1579.217
_database_code_amcsd 0020157
_exptl_crystal_density_diffrn 3.049
_cod_data_source_file inputs/fixed/downloads/08/08606.cif
_cod_data_source_block 08606
_cod_original_sg_symbol_H-M 'R 3 m'
_cod_original_formula_sum 'Ca.41 Na.43 Al6.15 Cr.18 Mg2.79 Si5.88 B3 O31 H3.56'
_cod_database_code 9017237

loop_
_space_group_symop_operation_xyz
x,y,z
2/3+x,1/3+y,1/3+z
1/3+x,2/3+y,2/3+z
x,x-y,z
2/3+x,1/3+x-y,1/3+z
1/3+x,2/3+x-y,2/3+z
-y,-x,z
2/3-y,1/3-x,1/3+z
1/3-y,2/3-x,2/3+z
-x+y,y,z
2/3-x+y,1/3+y,1/3+z
1/3-x+y,2/3+y,2/3+z
-y,x-y,z
2/3-y,1/3+x-y,1/3+z
1/3-y,2/3+x-y,2/3+z
-x+y,-x,z
2/3-x+y,1/3-x,1/3+z
1/3-x+y,2/3-x,2/3+z

loop_
_atom_site_label
_atom_site_fract_x
_atom_site_fract_y
_atom_site_fract_z
_atom_site_occupancy
_atom_site_U_iso_or_equiv
_atom_site_type_symbol
_atom_site_attached_hydrogens
CaX 0.00000 0.00000 0.22400 0.41000 0.00730 Ca 0
NaX 0.00000 0.00000 0.22400 0.43000 0.00730 Na 0
AlY 0.12314 0.06157 0.63700 0.67000 0.00920 Al 0
CrY 0.12314 0.06157 0.63700 0.02000 0.00920 Cr 0
MgY 0.12314 0.06157 0.63700 0.31000 0.00920 Mg 0
AlZ 0.29759 0.26131 0.61076 0.67000 0.00640 Al 0
CrZ 0.29759 0.26131 0.61076 0.02000 0.00640 Cr 0
MgZ 0.29759 0.26131 0.61076 0.31000 0.00640 Mg 0
SiT 0.19169 0.18984 0.00000 0.98000 0.00580 Si 0
AlT 0.19169 0.18984 0.00000 0.02000 0.00580 Al 0
B 0.10964 0.21928 0.45300 1.00000 0.00690 B 0
O-Hw 0.00000 0.00000 0.77100 0.89000 0.01260 O 1
O1w 0.00000 0.00000 0.77100 0.11000 0.01260 O 0
O2 0.06032 0.12064 0.48410 1.00000 0.01200 O 0
O-Hv 0.26140 0.13070 0.51060 0.89000 0.01520 O 1
O3v 0.26140 0.13070 0.51060 0.11000 0.01520 O 0
O4 0.09305 0.18610 0.07290 1.00000 0.01130 O 0
O5 0.18280 0.09140 0.09370 1.00000 0.01140 O 0
O6 0.19432 0.18431 0.77730 1.00000 0.00960 O 0
O7 0.28534 0.28487 0.07820 1.00000 0.00960 O 0
O8 0.20892 0.26967 0.43940 1.00000 0.01040 O 0

loop_
_cod_changelog_entry_id
_cod_changelog_entry_author
_cod_changelog_entry_date
_cod_changelog_entry_text
1
;cod-tools version 3.8.0
Id: cif_guess_AMCSD_atom_types 9581 2023-05-17 12:35:41Z saulius
;
2023-05-18T11:43:17+03:00
;Derived atom types and hydrogen counts
from atom names that follow the AMCSD naming convention
(Wat == water, O-H == hydroxyl).
;

loop_
_cod_related_entry_id
_cod_related_entry_database
_cod_related_entry_code
1 AMCSD 0020157
